data_7240519
loop_
_publ_author_name
'Podjed, Nina'
'Modec, Barbara'
'Alcaide, Mar\'ia M.'
'L\'opez-Serrano, Joaqu\'in'

_publ_section_title
;
 From cyclic amines and acetonitrile to amidine zinc(ii) complexes
;
_journal_issue 31
_journal_name_full 'RSC Advances'
_journal_page_first 18200
_journal_page_last 18221
_journal_paper_doi 10.1039/D0RA03192E
_journal_volume 10
_journal_year 2020
_chemical_formula_moiety 'C27 H26 N4 O4 Zn, C2 H3 N'
_chemical_formula_sum 'C29 H29 N5 O4 Zn'
_chemical_formula_weight 576.94
_space_group_crystal_system triclinic
_space_group_IT_number 2
_space_group_name_Hall '-P 1'
_space_group_name_H-M_alt 'P -1'
_atom_sites_solution_hydrogens mixed
_audit_creation_date 2019-12-16
_audit_creation_method
;
Olex2 1.2
(compiled 2018.05.29 svn.r3508 for OlexSys, GUI svn.r5506)
;
_audit_update_record
;
2019-12-19 deposited with the CCDC.	2020-04-29 downloaded from the CCDC.
;
_cell_angle_alpha 110.850(3)
_cell_angle_beta 101.862(2)
_cell_angle_gamma 101.479(2)
_cell_formula_units_Z 2
_cell_length_a 7.6353(2)
_cell_length_b 15.1456(4)
_cell_length_c 15.5015(4)
_cell_measurement_reflns_used 12031
_cell_measurement_temperature 125.00(10)
_cell_measurement_theta_max 30.1070
_cell_measurement_theta_min 3.1970
_cell_volume 1565.17(9)
_computing_cell_refinement 'CrysAlisPro 1.171.39.46e (Rigaku OD, 2018)'
_computing_data_collection 'CrysAlisPro 1.171.39.46e (Rigaku OD, 2018)'
_computing_data_reduction 'CrysAlisPro 1.171.39.46e (Rigaku OD, 2018)'
_computing_molecular_graphics 'Olex2 (Dolomanov et al., 2009)'
_computing_publication_material 'Olex2 (Dolomanov et al., 2009)'
_computing_structure_refinement 'ShelXL (Sheldrick, 2015)'
_computing_structure_solution 'SHELXT 2018/2 (Sheldrick, 2018)'
_diffrn_ambient_environment N~2~
_diffrn_ambient_temperature 125.00(10)
_diffrn_detector 'CCD plate'
_diffrn_detector_area_resol_mean 10.4933
_diffrn_detector_type Atlas
_diffrn_measured_fraction_theta_full 0.999
_diffrn_measured_fraction_theta_max 0.999
_diffrn_measurement_details
;
List of Runs (angles in degrees, time in seconds):

  # Type    Start    End  Width  t~exp~   \w     \q     \k     \f   Frames
#--------------------------------------------------------------------------
  1  \w    -37.00  56.00   1.00    5.50    --  -14.36  37.00-180.00   93
  2  \w    -74.00 -48.00   1.00    5.50    --  -14.36 128.00 147.50   26
  3  \w    -16.00  92.00   1.00    5.50    --   14.52  77.00  60.00  108
  4  \w     35.00 103.00   1.00    5.50    --   14.52 178.00 -30.00   68
  5  \w      6.00  91.00   1.00    5.50    --   14.52  37.00-150.00   85
  6  \w    -15.00  86.00   1.00    5.50    --   14.52  57.00 -60.00  101
  7  \w    -54.00  44.00   1.00    5.50    --   14.52 -57.00 -60.00   98
  8  \w     17.00  92.00   1.00    5.50    --   14.52-154.00 128.96   75
;
_diffrn_measurement_device 'four-circle diffractometer'
_diffrn_measurement_device_type 'SuperNova, Dual, Cu at home/near, Atlas'
_diffrn_measurement_method '\w scans'
_diffrn_orient_matrix_type 'CrysAlisPro convention (1999,Acta A55,543-557)'
_diffrn_orient_matrix_UB_11 0.0738943000
_diffrn_orient_matrix_UB_12 -0.0204074000
_diffrn_orient_matrix_UB_13 -0.0087097000
_diffrn_orient_matrix_UB_21 -0.0620004000
_diffrn_orient_matrix_UB_22 -0.0482811000
_diffrn_orient_matrix_UB_23 -0.0166397000
_diffrn_orient_matrix_UB_31 -0.0241223000
_diffrn_orient_matrix_UB_32 -0.0028107000
_diffrn_orient_matrix_UB_33 -0.0478007000
_diffrn_radiation_monochromator mirror
_diffrn_radiation_probe x-ray
_diffrn_radiation_type MoK\a
_diffrn_radiation_wavelength 0.71073
_diffrn_reflns_av_R_equivalents 0.0308
_diffrn_reflns_av_unetI/netI 0.0283
_diffrn_reflns_Laue_measured_fraction_full 0.999
_diffrn_reflns_Laue_measured_fraction_max 0.999
_diffrn_reflns_limit_h_max 9
_diffrn_reflns_limit_h_min -9
_diffrn_reflns_limit_k_max 19
_diffrn_reflns_limit_k_min -19
_diffrn_reflns_limit_l_max 20
_diffrn_reflns_limit_l_min -20
_diffrn_reflns_number 26129
_diffrn_reflns_point_group_measured_fraction_full 0.999
_diffrn_reflns_point_group_measured_fraction_max 0.999
_diffrn_reflns_theta_full 25.242
_diffrn_reflns_theta_max 27.498
_diffrn_reflns_theta_min 2.507
_diffrn_source 'micro-focus sealed X-ray tube'
_diffrn_source_type 'SuperNova (Mo) X-ray Source'
_exptl_absorpt_coefficient_mu 0.823
_exptl_absorpt_correction_T_max 1.00000
_exptl_absorpt_correction_T_min 0.90914
_exptl_absorpt_correction_type multi-scan
_exptl_absorpt_process_details
;
CrysAlisPro 1.171.39.46e (Rigaku Oxford Diffraction, 2018)
Empirical absorption correction using spherical harmonics,
 implemented in SCALE3 ABSPACK scaling algorithm.
;
_exptl_crystal_colour yellow
_exptl_crystal_density_diffrn 1.224
_exptl_crystal_density_meas ?
_exptl_crystal_density_method 'not measured'
_exptl_crystal_description block
_exptl_crystal_F_000 600
_exptl_crystal_size_max 0.4
_exptl_crystal_size_mid 0.3
_exptl_crystal_size_min 0.2
_refine_diff_density_max 0.333
_refine_diff_density_min -0.321
_refine_diff_density_rms 0.055
_refine_ls_extinction_method none
_refine_ls_goodness_of_fit_ref 1.089
_refine_ls_hydrogen_treatment mixed
_refine_ls_matrix_type full
_refine_ls_number_parameters 358
_refine_ls_number_reflns 7177
_refine_ls_number_restraints 0
_refine_ls_restrained_S_all 1.089
_refine_ls_R_factor_all 0.0360
_refine_ls_R_factor_gt 0.0321
_refine_ls_shift/su_max 0.000
_refine_ls_shift/su_mean 0.000
_refine_ls_structure_factor_coef Fsqd
_refine_ls_weighting_details 'w=1/[\s^2^(Fo^2^)+(0.0414P)^2^+0.6084P] where P=(Fo^2^+2Fc^2^)/3'
_refine_ls_weighting_scheme calc
_refine_ls_wR_factor_gt 0.0862
_refine_ls_wR_factor_ref 0.0883
_reflns_Friedel_coverage 0.000
_reflns_number_gt 6496
_reflns_number_total 7177
_reflns_threshold_expression 'I > 2\s(I)'
_cod_data_source_file d0ra03192e3.cif
_cod_data_source_block 4a
_cod_depositor_comments
;
The following automatic conversions were performed:

data item '_exptl_crystal_density_meas' value 'not measured' was
changed to '?' -- the value is perceived as not measured.

Automatic conversion script
Id: cif_fix_values 7556 2019-12-06 15:28:31Z antanas 

 Adding full bibliography for 7240517--7240533.cif.
;
_cod_original_cell_volume 1565.17(8)
_cod_database_code 7240519
_shelx_shelxl_version_number 2018/3
_shelx_space_group_comment
;
The symmetry employed for this shelxl refinement is uniquely defined
by the following loop, which should always be used as a source of
symmetry information in preference to the above space-group names.
They are only intended as comments.
;
_shelx_estimated_absorpt_t_max 0.853
_shelx_estimated_absorpt_t_min 0.734

loop_
_space_group_symop_operation_xyz
'x, y, z'
'-x, -y, -z'

loop_
_atom_site_label
_atom_site_type_symbol
_atom_site_fract_x
_atom_site_fract_y
_atom_site_fract_z
_atom_site_U_iso_or_equiv
_atom_site_adp_type
_atom_site_occupancy
_atom_site_site_symmetry_order
_atom_site_calc_flag
_atom_site_refinement_flags_posn
_atom_site_refinement_flags_adp
_atom_site_refinement_flags_occupancy
_atom_site_disorder_assembly
_atom_site_disorder_group
Zn1 Zn 0.51429(2) 0.69069(2) 0.35715(2) 0.02174(7) Uani 1 1 d . . . . .
O11 O 0.24936(15) 0.63462(9) 0.35324(9) 0.0272(3) Uani 1 1 d . . . . .
O12 O -0.02056(17) 0.66733(11) 0.36107(10) 0.0344(3) Uani 1 1 d . . . . .
O21 O 0.71546(16) 0.78929(9) 0.47812(9) 0.0265(3) Uani 1 1 d . . . . .
O22 O 0.92325(18) 0.80585(10) 0.61153(10) 0.0382(3) Uani 1 1 d . . . . .
N1 N 0.39399(18) 0.80939(11) 0.35449(10) 0.0225(3) Uani 1 1 d . . . . .
N2 N 0.61067(17) 0.59298(10) 0.41433(10) 0.0203(3) Uani 1 1 d . . . . .
N31 N 0.6323(2) 0.63095(19) 0.08833(12) 0.0560(6) Uani 1 1 d . . . . .
N32 N 0.6087(2) 0.65546(11) 0.24280(11) 0.0257(3) Uani 1 1 d . . . . .
C11 C 0.2308(2) 0.79472(13) 0.37150(12) 0.0236(3) Uani 1 1 d . . . . .
C12 C 0.1403(2) 0.86855(14) 0.39655(12) 0.0274(4) Uani 1 1 d . . . . .
H12 H 0.026663 0.855545 0.409619 0.033 Uiso 1 1 calc R . . . .
C13 C 0.2227(2) 0.95958(14) 0.40125(13) 0.0280(4) Uani 1 1 d . . . . .
H13 H 0.166249 1.009627 0.418367 0.034 Uiso 1 1 calc R . . . .
C14 C 0.3943(2) 0.97732(13) 0.37996(12) 0.0250(3) Uani 1 1 d . . . . .
C15 C 0.4870(2) 1.06894(14) 0.38123(13) 0.0303(4) Uani 1 1 d . . . . .
H15 H 0.433402 1.120379 0.395404 0.036 Uiso 1 1 calc R . . . .
C16 C 0.6542(3) 1.08215(14) 0.36183(14) 0.0330(4) Uani 1 1 d . . . . .
H16 H 0.714091 1.142690 0.363263 0.040 Uiso 1 1 calc R . . . .
C17 C 0.7372(2) 1.00456(14) 0.33954(14) 0.0307(4) Uani 1 1 d . . . . .
H17 H 0.851134 1.014478 0.326331 0.037 Uiso 1 1 calc R . . . .
C18 C 0.6513(2) 0.91503(13) 0.33722(13) 0.0268(3) Uani 1 1 d . . . . .
H18 H 0.706947 0.864416 0.322547 0.032 Uiso 1 1 calc R . . . .
C19 C 0.4785(2) 0.89959(13) 0.35710(12) 0.0227(3) Uani 1 1 d . . . . .
C21 C 0.7486(2) 0.64370(12) 0.49607(12) 0.0217(3) Uani 1 1 d . . . . .
C22 C 0.8407(2) 0.59860(14) 0.54880(13) 0.0264(3) Uani 1 1 d . . . . .
H22 H 0.936869 0.636919 0.606398 0.032 Uiso 1 1 calc R . . . .
C23 C 0.7870(2) 0.49810(14) 0.51429(13) 0.0280(4) Uani 1 1 d . . . . .
H23 H 0.845293 0.467087 0.548584 0.034 Uiso 1 1 calc R . . . .
C24 C 0.6425(2) 0.44132(13) 0.42621(12) 0.0253(3) Uani 1 1 d . . . . .
C25 C 0.5799(3) 0.33649(14) 0.38475(15) 0.0341(4) Uani 1 1 d . . . . .
H25 H 0.635490 0.302376 0.416128 0.041 Uiso 1 1 calc R . . . .
C26 C 0.4398(3) 0.28516(15) 0.29978(15) 0.0387(4) Uani 1 1 d . . . . .
H26 H 0.401141 0.216350 0.273149 0.046 Uiso 1 1 calc R . . . .
C27 C 0.3524(3) 0.33577(15) 0.25166(14) 0.0344(4) Uani 1 1 d . . . . .
H27 H 0.255765 0.299989 0.193816 0.041 Uiso 1 1 calc R . . . .
C28 C 0.4087(2) 0.43727(13) 0.28951(12) 0.0268(3) Uani 1 1 d . . . . .
H28 H 0.350513 0.470026 0.257349 0.032 Uiso 1 1 calc R . . . .
C29 C 0.5550(2) 0.49179(12) 0.37719(12) 0.0216(3) Uani 1 1 d . . . . .
C31 C 0.8378(3) 0.6565(2) 0.11743(16) 0.0472(6) Uani 1 1 d . . . . .
H31A H 0.876705 0.612643 0.067192 0.057 Uiso 1 1 calc R . . . .
H31B H 0.882468 0.648011 0.176387 0.057 Uiso 1 1 calc R . . . .
C32 C 0.9210(4) 0.7614(2) 0.13388(18) 0.0584(7) Uani 1 1 d . . . . .
H32A H 1.056426 0.776874 0.150640 0.070 Uiso 1 1 calc R . . . .
H32B H 0.890340 0.805345 0.187684 0.070 Uiso 1 1 calc R . . . .
C33 C 0.8468(5) 0.7783(3) 0.0433(2) 0.0814(10) Uani 1 1 d . . . . .
H33A H 0.890104 0.848222 0.057989 0.098 Uiso 1 1 calc R . . . .
H33B H 0.895085 0.742818 -0.007471 0.098 Uiso 1 1 calc R . . . .
C34 C 0.6328(6) 0.7425(4) 0.0081(2) 0.1026(16) Uani 1 1 d . . . . .
H34A H 0.584733 0.785681 0.054030 0.123 Uiso 1 1 calc R . . . .
H34B H 0.588579 0.745698 -0.053691 0.123 Uiso 1 1 calc R . . . .
C35 C 0.5607(4) 0.6400(4) -0.00271(18) 0.0897(14) Uani 1 1 d . . . . .
H35A H 0.424799 0.620452 -0.021899 0.108 Uiso 1 1 calc R . . . .
H35B H 0.598322 0.595796 -0.053290 0.108 Uiso 1 1 calc R . . . .
C36 C 0.5376(3) 0.64132(17) 0.15429(14) 0.0372(4) Uani 1 1 d . . . . .
C37 C 0.3328(3) 0.6338(2) 0.12147(16) 0.0607(8) Uani 1 1 d . . . . .
H37A H 0.278328 0.633942 0.172068 0.091 Uiso 1 1 calc GR . . . .
H37B H 0.269050 0.573518 0.064615 0.091 Uiso 1 1 calc GR . . . .
H37C H 0.320789 0.689235 0.106856 0.091 Uiso 1 1 calc GR . . . .
C210 C 0.8032(2) 0.75580(13) 0.53248(13) 0.0256(3) Uani 1 1 d . . . . .
C110 C 0.1444(2) 0.69108(14) 0.36180(12) 0.0247(3) Uani 1 1 d . . . . .
C41 C 0.0673(3) 0.5750(2) 0.84291(15) 0.0457(5) Uani 1 1 d . . . . .
C42 C 0.1474(3) 0.5722(2) 0.76552(16) 0.0528(6) Uani 1 1 d . . . . .
H42A H 0.096705 0.507360 0.713505 0.079 Uiso 1 1 calc GR . . . .
H42B H 0.281084 0.587365 0.789257 0.079 Uiso 1 1 calc GR . . . .
H42C H 0.117748 0.620076 0.742422 0.079 Uiso 1 1 calc GR . . . .
N4 N 0.0039(3) 0.5764(2) 0.90273(17) 0.0792(8) Uani 1 1 d . . . . .
H32 H 0.720(3) 0.6600(16) 0.2586(15) 0.032(6) Uiso 1 1 d . . . . .

loop_
_atom_site_aniso_label
_atom_site_aniso_U_11
_atom_site_aniso_U_22
_atom_site_aniso_U_33
_atom_site_aniso_U_23
_atom_site_aniso_U_13
_atom_site_aniso_U_12
Zn1 0.01578(10) 0.02643(11) 0.02723(11) 0.01403(9) 0.00819(7) 0.00784(7)
O11 0.0173(5) 0.0331(7) 0.0393(7) 0.0217(6) 0.0112(5) 0.0090(5)
O12 0.0195(6) 0.0465(8) 0.0494(8) 0.0281(7) 0.0170(6) 0.0131(5)
O21 0.0214(6) 0.0239(6) 0.0327(7) 0.0110(5) 0.0062(5) 0.0067(5)
O22 0.0310(7) 0.0332(8) 0.0349(7) 0.0118(6) -0.0039(6) -0.0043(6)
N1 0.0186(6) 0.0290(8) 0.0241(7) 0.0133(6) 0.0078(5) 0.0100(5)
N2 0.0151(6) 0.0251(7) 0.0238(7) 0.0116(6) 0.0089(5) 0.0067(5)
N31 0.0325(9) 0.1071(19) 0.0248(9) 0.0198(10) 0.0116(7) 0.0244(10)
N32 0.0184(7) 0.0327(8) 0.0292(8) 0.0141(7) 0.0096(6) 0.0096(6)
C11 0.0175(7) 0.0346(9) 0.0216(8) 0.0141(7) 0.0053(6) 0.0100(7)
C12 0.0198(8) 0.0384(10) 0.0278(9) 0.0141(8) 0.0092(6) 0.0138(7)
C13 0.0246(8) 0.0343(10) 0.0284(9) 0.0120(8) 0.0081(7) 0.0174(7)
C14 0.0234(8) 0.0285(9) 0.0222(8) 0.0091(7) 0.0043(6) 0.0114(7)
C15 0.0298(9) 0.0265(9) 0.0344(10) 0.0115(8) 0.0068(7) 0.0130(7)
C16 0.0328(9) 0.0257(9) 0.0396(10) 0.0149(8) 0.0084(8) 0.0070(7)
C17 0.0241(8) 0.0309(10) 0.0390(10) 0.0159(8) 0.0115(7) 0.0078(7)
C18 0.0226(8) 0.0276(9) 0.0330(9) 0.0133(8) 0.0098(7) 0.0105(7)
C19 0.0211(7) 0.0262(8) 0.0232(8) 0.0116(7) 0.0064(6) 0.0099(6)
C21 0.0144(7) 0.0279(9) 0.0247(8) 0.0122(7) 0.0086(6) 0.0053(6)
C22 0.0178(7) 0.0364(10) 0.0269(8) 0.0167(8) 0.0058(6) 0.0068(7)
C23 0.0242(8) 0.0386(10) 0.0346(9) 0.0248(8) 0.0136(7) 0.0147(7)
C24 0.0255(8) 0.0302(9) 0.0302(9) 0.0173(8) 0.0168(7) 0.0116(7)
C25 0.0444(11) 0.0301(10) 0.0418(11) 0.0221(9) 0.0231(9) 0.0165(8)
C26 0.0550(12) 0.0238(9) 0.0385(11) 0.0111(8) 0.0224(9) 0.0089(9)
C27 0.0366(10) 0.0324(10) 0.0277(9) 0.0082(8) 0.0117(8) 0.0028(8)
C28 0.0245(8) 0.0301(9) 0.0267(9) 0.0122(7) 0.0099(7) 0.0068(7)
C29 0.0194(7) 0.0255(8) 0.0257(8) 0.0129(7) 0.0127(6) 0.0079(6)
C31 0.0337(10) 0.0852(18) 0.0337(11) 0.0264(12) 0.0194(9) 0.0277(11)
C32 0.0541(14) 0.086(2) 0.0408(13) 0.0255(14) 0.0221(11) 0.0262(14)
C33 0.102(2) 0.119(3) 0.0660(19) 0.060(2) 0.0479(18) 0.060(2)
C34 0.107(3) 0.210(5) 0.061(2) 0.087(3) 0.052(2) 0.110(3)
C35 0.0475(15) 0.197(4) 0.0289(13) 0.044(2) 0.0146(11) 0.049(2)
C36 0.0252(9) 0.0541(13) 0.0269(9) 0.0104(9) 0.0083(7) 0.0116(8)
C37 0.0245(10) 0.115(2) 0.0309(11) 0.0211(13) 0.0047(8) 0.0174(12)
C210 0.0177(7) 0.0282(9) 0.0303(9) 0.0122(7) 0.0086(6) 0.0042(6)
C110 0.0192(7) 0.0351(10) 0.0260(8) 0.0178(8) 0.0087(6) 0.0099(7)
C41 0.0316(10) 0.0736(17) 0.0322(11) 0.0203(11) 0.0074(8) 0.0213(10)
C42 0.0453(12) 0.0684(17) 0.0340(11) 0.0163(11) 0.0135(9) 0.0024(11)
N4 0.0580(14) 0.140(3) 0.0486(13) 0.0393(16) 0.0265(11) 0.0371(16)

loop_
_atom_type_symbol
_atom_type_description
_atom_type_scat_dispersion_real
_atom_type_scat_dispersion_imag
_atom_type_scat_source
C C 0.0033 0.0016 'International Tables Vol C Tables 4.2.6.8 and 6.1.1.4'
H H 0.0000 0.0000 'International Tables Vol C Tables 4.2.6.8 and 6.1.1.4'
N N 0.0061 0.0033 'International Tables Vol C Tables 4.2.6.8 and 6.1.1.4'
O O 0.0106 0.0060 'International Tables Vol C Tables 4.2.6.8 and 6.1.1.4'
Zn Zn 0.2839 1.4301 'International Tables Vol C Tables 4.2.6.8 and 6.1.1.4'

loop_
_geom_angle_atom_site_label_1
_geom_angle_atom_site_label_2
_geom_angle_atom_site_label_3
_geom_angle
_geom_angle_site_symmetry_1
_geom_angle_site_symmetry_3
_geom_angle_publ_flag
O11 Zn1 N1 78.18(5) . . ?
O11 Zn1 N2 91.90(5) . . ?
O21 Zn1 O11 123.60(5) . . ?
O21 Zn1 N1 88.57(5) . . ?
O21 Zn1 N2 79.71(5) . . ?
N2 Zn1 N1 157.06(5) . . ?
N32 Zn1 O11 124.51(6) . . ?
N32 Zn1 O21 111.89(6) . . ?
N32 Zn1 N1 104.75(6) . . ?
N32 Zn1 N2 97.93(5) . . ?
C110 O11 Zn1 117.87(11) . . ?
C210 O21 Zn1 117.38(11) . . ?
C11 N1 Zn1 110.46(11) . . ?
C11 N1 C19 119.06(14) . . ?
C19 N1 Zn1 129.04(10) . . ?
C21 N2 Zn1 110.66(11) . . ?
C21 N2 C29 119.32(14) . . ?
C29 N2 Zn1 129.97(11) . . ?
C31 N31 C35 110.73(19) . . ?
C36 N31 C31 121.41(17) . . ?
C36 N31 C35 122.06(19) . . ?
Zn1 N32 H32 111.1(15) . . ?
C36 N32 Zn1 132.72(13) . . ?
C36 N32 H32 115.3(15) . . ?
N1 C11 C12 123.46(16) . . ?
N1 C11 C110 115.01(14) . . ?
C12 C11 C110 121.54(14) . . ?
C11 C12 H12 120.7 . . ?
C13 C12 C11 118.69(15) . . ?
C13 C12 H12 120.7 . . ?
C12 C13 H13 120.2 . . ?
C12 C13 C14 119.67(15) . . ?
C14 C13 H13 120.2 . . ?
C13 C14 C15 123.20(16) . . ?
C13 C14 C19 118.19(16) . . ?
C15 C14 C19 118.61(15) . . ?
C14 C15 H15 119.8 . . ?
C16 C15 C14 120.46(16) . . ?
C16 C15 H15 119.8 . . ?
C15 C16 H16 119.7 . . ?
C15 C16 C17 120.54(17) . . ?
C17 C16 H16 119.7 . . ?
C16 C17 H17 119.7 . . ?
C18 C17 C16 120.60(16) . . ?
C18 C17 H17 119.7 . . ?
C17 C18 H18 120.0 . . ?
C17 C18 C19 119.92(16) . . ?
C19 C18 H18 120.0 . . ?
N1 C19 C14 120.87(14) . . ?
N1 C19 C18 119.27(15) . . ?
C18 C19 C14 119.86(15) . . ?
N2 C21 C22 123.00(16) . . ?
N2 C21 C210 116.25(14) . . ?
C22 C21 C210 120.74(15) . . ?
C21 C22 H22 120.5 . . ?
C23 C22 C21 119.04(16) . . ?
C23 C22 H22 120.5 . . ?
C22 C23 H23 120.2 . . ?
C22 C23 C24 119.59(15) . . ?
C24 C23 H23 120.2 . . ?
C23 C24 C25 123.13(16) . . ?
C23 C24 C29 118.32(16) . . ?
C25 C24 C29 118.56(17) . . ?
C24 C25 H25 119.6 . . ?
C26 C25 C24 120.86(17) . . ?
C26 C25 H25 119.6 . . ?
C25 C26 H26 119.8 . . ?
C25 C26 C27 120.33(18) . . ?
C27 C26 H26 119.8 . . ?
C26 C27 H27 119.7 . . ?
C28 C27 C26 120.60(18) . . ?
C28 C27 H27 119.7 . . ?
C27 C28 H28 120.1 . . ?
C27 C28 C29 119.89(16) . . ?
C29 C28 H28 120.1 . . ?
N2 C29 C24 120.71(15) . . ?
N2 C29 C28 119.53(14) . . ?
C28 C29 C24 119.76(16) . . ?
N31 C31 H31A 109.7 . . ?
N31 C31 H31B 109.7 . . ?
N31 C31 C32 110.0(2) . . ?
H31A C31 H31B 108.2 . . ?
C32 C31 H31A 109.7 . . ?
C32 C31 H31B 109.7 . . ?
C31 C32 H32A 109.4 . . ?
C31 C32 H32B 109.4 . . ?
C31 C32 C33 111.0(3) . . ?
H32A C32 H32B 108.0 . . ?
C33 C32 H32A 109.4 . . ?
C33 C32 H32B 109.4 . . ?
C32 C33 H33A 109.6 . . ?
C32 C33 H33B 109.6 . . ?
H33A C33 H33B 108.1 . . ?
C34 C33 C32 110.5(2) . . ?
C34 C33 H33A 109.6 . . ?
C34 C33 H33B 109.6 . . ?
C33 C34 H34A 109.4 . . ?
C33 C34 H34B 109.4 . . ?
H34A C34 H34B 108.0 . . ?
C35 C34 C33 111.3(3) . . ?
C35 C34 H34A 109.4 . . ?
C35 C34 H34B 109.4 . . ?
N31 C35 C34 111.1(3) . . ?
N31 C35 H35A 109.4 . . ?
N31 C35 H35B 109.4 . . ?
C34 C35 H35A 109.4 . . ?
C34 C35 H35B 109.4 . . ?
H35A C35 H35B 108.0 . . ?
N31 C36 C37 117.69(17) . . ?
N32 C36 N31 124.73(17) . . ?
N32 C36 C37 117.56(17) . . ?
C36 C37 H37A 109.5 . . ?
C36 C37 H37B 109.5 . . ?
C36 C37 H37C 109.5 . . ?
H37A C37 H37B 109.5 . . ?
H37A C37 H37C 109.5 . . ?
H37B C37 H37C 109.5 . . ?
O21 C210 C21 115.94(15) . . ?
O22 C210 O21 125.89(17) . . ?
O22 C210 C21 118.15(15) . . ?
O11 C110 C11 116.34(13) . . ?
O12 C110 O11 125.28(16) . . ?
O12 C110 C11 118.37(15) . . ?
N4 C41 C42 179.4(3) . . ?
C41 C42 H42A 109.5 . . ?
C41 C42 H42B 109.5 . . ?
C41 C42 H42C 109.5 . . ?
H42A C42 H42B 109.5 . . ?
H42A C42 H42C 109.5 . . ?
H42B C42 H42C 109.5 . . ?

loop_
_geom_bond_atom_site_label_1
_geom_bond_atom_site_label_2
_geom_bond_distance
_geom_bond_site_symmetry_2
_geom_bond_publ_flag
Zn1 O11 2.0114(11) . ?
Zn1 O21 2.0038(12) . ?
Zn1 N1 2.1844(13) . ?
Zn1 N2 2.1486(13) . ?
Zn1 N32 1.9877(14) . ?
O11 C110 1.275(2) . ?
O12 C110 1.2358(19) . ?
O21 C210 1.274(2) . ?
O22 C210 1.232(2) . ?
N1 C11 1.318(2) . ?
N1 C19 1.372(2) . ?
N2 C21 1.320(2) . ?
N2 C29 1.369(2) . ?
N31 C31 1.469(3) . ?
N31 C35 1.470(3) . ?
N31 C36 1.352(2) . ?
N32 C36 1.289(2) . ?
N32 H32 0.82(2) . ?
C11 C12 1.410(2) . ?
C11 C110 1.517(2) . ?
C12 H12 0.9300 . ?
C12 C13 1.366(3) . ?
C13 H13 0.9300 . ?
C13 C14 1.414(2) . ?
C14 C15 1.418(3) . ?
C14 C19 1.422(2) . ?
C15 H15 0.9300 . ?
C15 C16 1.363(3) . ?
C16 H16 0.9300 . ?
C16 C17 1.414(3) . ?
C17 H17 0.9300 . ?
C17 C18 1.368(2) . ?
C18 H18 0.9300 . ?
C18 C19 1.410(2) . ?
C21 C22 1.408(2) . ?
C21 C210 1.521(2) . ?
C22 H22 0.9300 . ?
C22 C23 1.361(3) . ?
C23 H23 0.9300 . ?
C23 C24 1.410(3) . ?
C24 C25 1.417(3) . ?
C24 C29 1.420(2) . ?
C25 H25 0.9300 . ?
C25 C26 1.358(3) . ?
C26 H26 0.9300 . ?
C26 C27 1.412(3) . ?
C27 H27 0.9300 . ?
C27 C28 1.372(3) . ?
C28 H28 0.9300 . ?
C28 C29 1.409(2) . ?
C31 H31A 0.9700 . ?
C31 H31B 0.9700 . ?
C31 C32 1.495(4) . ?
C32 H32A 0.9700 . ?
C32 H32B 0.9700 . ?
C32 C33 1.531(4) . ?
C33 H33A 0.9700 . ?
C33 H33B 0.9700 . ?
C33 C34 1.527(5) . ?
C34 H34A 0.9700 . ?
C34 H34B 0.9700 . ?
C34 C35 1.475(6) . ?
C35 H35A 0.9700 . ?
C35 H35B 0.9700 . ?
C36 C37 1.509(3) . ?
C37 H37A 0.9600 . ?
C37 H37B 0.9600 . ?
C37 H37C 0.9600 . ?
C41 C42 1.446(3) . ?
C41 N4 1.127(3) . ?
C42 H42A 0.9600 . ?
C42 H42B 0.9600 . ?
C42 H42C 0.9600 . ?

loop_
_geom_hbond_atom_site_label_D
_geom_hbond_atom_site_label_H
_geom_hbond_atom_site_label_A
_geom_hbond_distance_DH
_geom_hbond_distance_HA
_geom_hbond_distance_DA
_geom_hbond_angle_DHA
_geom_hbond_site_symmetry_A
_geom_hbond_publ_flag
N32 H32 O12 0.82(2) 2.23(2) 2.9728(19) 152.4(19) 1_655 yes

loop_
_geom_torsion_atom_site_label_1
_geom_torsion_atom_site_label_2
_geom_torsion_atom_site_label_3
_geom_torsion_atom_site_label_4
_geom_torsion
_geom_torsion_site_symmetry_1
_geom_torsion_site_symmetry_2
_geom_torsion_site_symmetry_3
_geom_torsion_site_symmetry_4
_geom_torsion_publ_flag
Zn1 O11 C110 O12 -179.78(14) . . . . ?
Zn1 O11 C110 C11 1.55(19) . . . . ?
Zn1 O21 C210 O22 -175.93(14) . . . . ?
Zn1 O21 C210 C21 2.40(18) . . . . ?
Zn1 N1 C11 C12 164.75(13) . . . . ?
Zn1 N1 C11 C110 -15.49(17) . . . . ?
Zn1 N1 C19 C14 -163.47(12) . . . . ?
Zn1 N1 C19 C18 16.2(2) . . . . ?
Zn1 N2 C21 C22 -179.02(12) . . . . ?
Zn1 N2 C21 C210 1.88(16) . . . . ?
Zn1 N2 C29 C24 178.08(10) . . . . ?
Zn1 N2 C29 C28 -2.2(2) . . . . ?
Zn1 N32 C36 N31 170.33(18) . . . . ?
Zn1 N32 C36 C37 -10.9(3) . . . . ?
N1 C11 C12 C13 1.7(3) . . . . ?
N1 C11 C110 O11 10.4(2) . . . . ?
N1 C11 C110 O12 -168.40(15) . . . . ?
N2 C21 C22 C23 0.4(2) . . . . ?
N2 C21 C210 O21 -2.9(2) . . . . ?
N2 C21 C210 O22 175.54(15) . . . . ?
N31 C31 C32 C33 -56.9(2) . . . . ?
C11 N1 C19 C14 1.4(2) . . . . ?
C11 N1 C19 C18 -178.85(15) . . . . ?
C11 C12 C13 C14 0.8(2) . . . . ?
C12 C11 C110 O11 -169.87(15) . . . . ?
C12 C11 C110 O12 11.4(2) . . . . ?
C12 C13 C14 C15 178.68(16) . . . . ?
C12 C13 C14 C19 -1.9(2) . . . . ?
C13 C14 C15 C16 178.74(17) . . . . ?
C13 C14 C19 N1 0.9(2) . . . . ?
C13 C14 C19 C18 -178.82(15) . . . . ?
C14 C15 C16 C17 0.4(3) . . . . ?
C15 C14 C19 N1 -179.71(15) . . . . ?
C15 C14 C19 C18 0.6(2) . . . . ?
C15 C16 C17 C18 -0.1(3) . . . . ?
C16 C17 C18 C19 0.1(3) . . . . ?
C17 C18 C19 N1 179.99(16) . . . . ?
C17 C18 C19 C14 -0.3(3) . . . . ?
C19 N1 C11 C12 -2.8(2) . . . . ?
C19 N1 C11 C110 176.97(14) . . . . ?
C19 C14 C15 C16 -0.6(3) . . . . ?
C21 N2 C29 C24 0.8(2) . . . . ?
C21 N2 C29 C28 -179.49(14) . . . . ?
C21 C22 C23 C24 0.8(2) . . . . ?
C22 C21 C210 O21 177.95(14) . . . . ?
C22 C21 C210 O22 -3.6(2) . . . . ?
C22 C23 C24 C25 179.22(16) . . . . ?
C22 C23 C24 C29 -1.2(2) . . . . ?
C23 C24 C25 C26 179.85(17) . . . . ?
C23 C24 C29 N2 0.4(2) . . . . ?
C23 C24 C29 C28 -179.33(14) . . . . ?
C24 C25 C26 C27 -0.7(3) . . . . ?
C25 C24 C29 N2 -179.96(14) . . . . ?
C25 C24 C29 C28 0.3(2) . . . . ?
C25 C26 C27 C28 0.6(3) . . . . ?
C26 C27 C28 C29 0.0(3) . . . . ?
C27 C28 C29 N2 179.86(15) . . . . ?
C27 C28 C29 C24 -0.4(2) . . . . ?
C29 N2 C21 C22 -1.2(2) . . . . ?
C29 N2 C21 C210 179.69(13) . . . . ?
C29 C24 C25 C26 0.3(3) . . . . ?
C31 N31 C35 C34 -61.2(3) . . . . ?
C31 N31 C36 N32 -13.6(4) . . . . ?
C31 N31 C36 C37 167.6(2) . . . . ?
C31 C32 C33 C34 52.2(4) . . . . ?
C32 C33 C34 C35 -51.7(4) . . . . ?
C33 C34 C35 N31 56.2(3) . . . . ?
C35 N31 C31 C32 61.2(3) . . . . ?
C35 N31 C36 N32 -164.3(3) . . . . ?
C35 N31 C36 C37 17.0(4) . . . . ?
C36 N31 C31 C32 -92.4(3) . . . . ?
C36 N31 C35 C34 92.2(3) . . . . ?
C210 C21 C22 C23 179.50(14) . . . . ?
C110 C11 C12 C13 -178.04(15) . . . . ?
